data_4101687
loop_
_publ_author_name
'Ullrich, Matthias'
'Lough, Alan J.'
'Stephan, Douglas W.'

_publ_section_title
;
 Reversible, metal-free, heterolytic activation of H2 at room temperature.
;
_journal_issue 1
_journal_name_full 'Journal of the American Chemical Society'
_journal_page_first 52
_journal_page_last 53
_journal_paper_doi 10.1021/ja808506t
_journal_volume 131
_journal_year 2009
_chemical_formula_sum 'C36 H38 B F12 P'
_chemical_formula_weight 740.44
_space_group_IT_number 146
_symmetry_cell_setting hexagonal
_symmetry_space_group_name_Hall 'R 3'
_symmetry_space_group_name_H-M 'R 3 :H'
_atom_sites_solution_hydrogens geom
_atom_sites_solution_primary direct
_atom_sites_solution_secondary difmap
_audit_creation_method SHELXL-97
_cell_angle_alpha 90.00
_cell_angle_beta 90.00
_cell_angle_gamma 120.00
_cell_formula_units_Z 3
_cell_length_a 16.964(2)
_cell_length_b 16.964(2)
_cell_length_c 9.963(2)
_cell_measurement_reflns_used 5785
_cell_measurement_temperature 150(1)
_cell_measurement_theta_max 27.5
_cell_measurement_theta_min 3.5
_cell_volume 2483.0(6)
_computing_cell_refinement 'Denzo-SMN (Otwinowski & Minor, 1997)'
_computing_data_collection 'Collect (Nonius B.V., 1997-2002)'
_computing_data_reduction Denzo-SMN
_computing_molecular_graphics 'PLATON (Spek, 2003)'
_computing_publication_material 'SHELXTL V6.1'
_computing_structure_refinement 'SHELXTL V6.1 (Sheldrick, 2008)'
_computing_structure_solution 'SIR-92 (Altomare et al., 1994)'
_diffrn_ambient_temperature 150(2)
_diffrn_detector_area_resol_mean 9
_diffrn_measured_fraction_theta_full 0.996
_diffrn_measured_fraction_theta_max 0.996
_diffrn_measurement_device_type 'Nonius KappaCCD'
_diffrn_measurement_method '\f scans and \w scans with \k offsets'
_diffrn_radiation_monochromator graphite
_diffrn_radiation_source 'fine-focus sealed tube'
_diffrn_radiation_type MoK\a
_diffrn_radiation_wavelength 0.71073
_diffrn_reflns_av_R_equivalents 0.054
_diffrn_reflns_av_sigmaI/netI 0.045
_diffrn_reflns_limit_h_max 10
_diffrn_reflns_limit_h_min -21
_diffrn_reflns_limit_k_max 21
_diffrn_reflns_limit_k_min -21
_diffrn_reflns_limit_l_max 12
_diffrn_reflns_limit_l_min -12
_diffrn_reflns_number 5785
_diffrn_reflns_theta_full 27.45
_diffrn_reflns_theta_max 27.45
_diffrn_reflns_theta_min 3.45
_diffrn_standards_number 0
_exptl_absorpt_coefficient_mu 0.178
_exptl_absorpt_correction_T_max 0.984
_exptl_absorpt_correction_T_min 0.889
_exptl_absorpt_correction_type multi-scan
_exptl_absorpt_process_details
;
multi-scan from symmetry-related measurements 
 Sortav (Blessing 1995)
;
_exptl_crystal_colour colourless
_exptl_crystal_density_diffrn 1.486
_exptl_crystal_density_method 'not measured'
_exptl_crystal_description needle
_exptl_crystal_F_000 1146
_exptl_crystal_size_max 0.20
_exptl_crystal_size_mid 0.12
_exptl_crystal_size_min 0.10
_refine_diff_density_max 0.239
_refine_diff_density_min -0.221
_refine_diff_density_rms 0.046
_refine_ls_abs_structure_details 'Flack H D (1983), Acta Cryst. A39, 876-881'
_refine_ls_abs_structure_Flack 0.16(19)
_refine_ls_extinction_method none
_refine_ls_goodness_of_fit_ref 1.018
_refine_ls_hydrogen_treatment mixed
_refine_ls_matrix_type full
_refine_ls_number_parameters 154
_refine_ls_number_reflns 2066
_refine_ls_number_restraints 1
_refine_ls_restrained_S_all 1.018
_refine_ls_R_factor_all 0.0429
_refine_ls_R_factor_gt 0.0359
_refine_ls_shift/su_max 0.002
_refine_ls_shift/su_mean 0.000
_refine_ls_structure_factor_coef Fsqd
_refine_ls_weighting_details 'calc w=1/[\s^2^(Fo^2^)+(0.0473P)^2^+0.6893P] where P=(Fo^2^+2Fc^2^)/3'
_refine_ls_weighting_scheme calc
_refine_ls_wR_factor_gt 0.0802
_refine_ls_wR_factor_ref 0.0855
_reflns_number_gt 1883
_reflns_number_total 2066
_reflns_threshold_expression I>2\s(I)
_cod_data_source_file ja808506t_si_002.cif
_cod_data_source_block '[Cy3PH][HB(pC6F4H)3]'
_cod_depositor_comments
;
The following automatic conversions were performed:

'_symmetry_cell_setting' value 'Hexagonal' changed to 'hexagonal'
according to the built-in table from CIF Core dictionary named
'cif_core.dic' version 2.4.1 from 2010-06-29.

Automatic conversion script
Id: cif_fix_values 1673 2011-04-08 12:14:43Z adriana 
;
_cod_original_cell_volume 2483.0(7)
_cod_original_sg_symbol_H-M 'R 3'
_cod_database_code 4101687

loop_
_symmetry_equiv_pos_as_xyz
'x, y, z'
'-y, x-y, z'
'-x+y, -x, z'
'x+2/3, y+1/3, z+1/3'
'-y+2/3, x-y+1/3, z+1/3'
'-x+y+2/3, -x+1/3, z+1/3'
'x+1/3, y+2/3, z+2/3'
'-y+1/3, x-y+2/3, z+2/3'
'-x+y+1/3, -x+2/3, z+2/3'

loop_
_atom_site_label
_atom_site_type_symbol
_atom_site_fract_x
_atom_site_fract_y
_atom_site_fract_z
_atom_site_U_iso_or_equiv
_atom_site_adp_type
_atom_site_occupancy
_atom_site_symmetry_multiplicity
_atom_site_calc_flag
_atom_site_refinement_flags
_atom_site_disorder_assembly
_atom_site_disorder_group
F1 F 1.17575(13) 1.04595(13) 1.00994(18) 0.0337(4) Uani 1 1 d . . .
F2 F 1.26839(13) 0.95983(15) 0.9668(2) 0.0418(5) Uani 1 1 d . . .
F4 F 1.03206(14) 0.74925(13) 0.6874(2) 0.0446(5) Uani 1 1 d . . .
F5 F 0.94173(11) 0.83673(12) 0.72244(17) 0.0312(4) Uani 1 1 d . . .
C1 C 1.0532(2) 0.9452(2) 0.8713(3) 0.0209(5) Uani 1 1 d . . .
C2 C 1.1378(2) 0.9715(2) 0.9282(3) 0.0253(6) Uani 1 1 d . . .
C3 C 1.1858(2) 0.9279(2) 0.9072(3) 0.0297(7) Uani 1 1 d . . .
C4 C 1.1524(2) 0.8520(2) 0.8267(3) 0.0327(7) Uani 1 1 d . . .
H4A H 1.1855 0.8212 0.8118 0.039 Uiso 1 1 calc R . .
C5 C 1.0689(2) 0.8230(2) 0.7689(3) 0.0302(7) Uani 1 1 d . . .
C6 C 1.0222(2) 0.8696(2) 0.7898(3) 0.0253(6) Uani 1 1 d . . .
B1 B 1.0000 1.0000 0.9120(6) 0.0191(11) Uani 1 3 d S . .
H1B H 1.0000 1.0000 1.018(6) 0.023 Uiso 1 3 d S . .
P1 P 1.0000 1.0000 0.45983(14) 0.0255(3) Uani 1 3 d S . .
H1P H 1.0000 1.0000 0.599(5) 0.031 Uiso 1 3 d S . .
C7 C 1.07953(19) 1.11764(19) 0.4136(3) 0.0253(7) Uani 1 1 d . . .
H7A H 1.1354 1.1370 0.4690 0.030 Uiso 1 1 calc R . .
C8 C 1.0419(2) 1.1802(2) 0.4542(3) 0.0295(7) Uani 1 1 d . . .
H8A H 0.9843 1.1614 0.4056 0.035 Uiso 1 1 calc R . .
H8B H 1.0286 1.1739 0.5516 0.035 Uiso 1 1 calc R . .
C9 C 1.1103(2) 1.2797(2) 0.4216(3) 0.0322(7) Uani 1 1 d . . .
H9A H 1.1652 1.3006 0.4781 0.039 Uiso 1 1 calc R . .
H9B H 1.0829 1.3179 0.4426 0.039 Uiso 1 1 calc R . .
C10 C 1.1376(2) 1.2911(2) 0.2727(3) 0.0317(7) Uani 1 1 d . . .
H10A H 1.0834 1.2742 0.2163 0.038 Uiso 1 1 calc R . .
H10B H 1.1828 1.3556 0.2546 0.038 Uiso 1 1 calc R . .
C11 C 1.1783(2) 1.2314(2) 0.2355(3) 0.0310(7) Uani 1 1 d . . .
H11A H 1.2350 1.2512 0.2871 0.037 Uiso 1 1 calc R . .
H11B H 1.1937 1.2386 0.1388 0.037 Uiso 1 1 calc R . .
C12 C 1.1104(2) 1.1304(2) 0.2661(3) 0.0283(7) Uani 1 1 d . . .
H12A H 1.0567 1.1086 0.2067 0.034 Uiso 1 1 calc R . .
H12B H 1.1396 1.0936 0.2474 0.034 Uiso 1 1 calc R . .

loop_
_atom_site_aniso_label
_atom_site_aniso_U_11
_atom_site_aniso_U_22
_atom_site_aniso_U_33
_atom_site_aniso_U_23
_atom_site_aniso_U_13
_atom_site_aniso_U_12
F1 0.0241(10) 0.0344(10) 0.0416(10) -0.0119(8) -0.0090(8) 0.0139(8)
F2 0.0277(10) 0.0550(13) 0.0509(11) 0.0044(10) -0.0032(9) 0.0269(10)
F4 0.0479(13) 0.0290(10) 0.0592(13) -0.0114(9) 0.0047(11) 0.0209(10)
F5 0.0282(9) 0.0267(9) 0.0365(9) -0.0077(7) -0.0069(7) 0.0121(8)
C1 0.0189(14) 0.0184(14) 0.0253(13) 0.0033(12) 0.0006(12) 0.0091(11)
C2 0.0232(15) 0.0226(15) 0.0281(15) 0.0012(12) 0.0011(12) 0.0099(13)
C3 0.0212(16) 0.0349(19) 0.0378(18) 0.0045(14) 0.0007(13) 0.0175(14)
C4 0.0311(18) 0.0323(18) 0.0425(17) 0.0061(15) 0.0097(16) 0.0218(14)
C5 0.0341(17) 0.0181(15) 0.0391(18) 0.0009(13) 0.0082(15) 0.0136(14)
C6 0.0229(15) 0.0215(15) 0.0302(16) 0.0025(12) 0.0008(12) 0.0102(12)
B1 0.0189(16) 0.0189(16) 0.020(2) 0.000 0.000 0.0095(8)
P1 0.0239(4) 0.0239(4) 0.0288(6) 0.000 0.000 0.0119(2)
C7 0.0240(16) 0.0220(15) 0.0321(16) -0.0015(12) -0.0029(13) 0.0130(13)
C8 0.0281(17) 0.0304(17) 0.0331(17) -0.0035(14) -0.0011(13) 0.0171(14)
C9 0.0362(18) 0.0237(16) 0.0379(18) -0.0047(14) -0.0049(14) 0.0160(14)
C10 0.0342(17) 0.0207(15) 0.0382(17) 0.0000(12) 0.0002(15) 0.0122(14)
C11 0.0279(17) 0.0260(17) 0.0368(18) 0.0009(13) 0.0016(13) 0.0117(13)
C12 0.0258(17) 0.0227(15) 0.0369(18) 0.0005(12) 0.0032(13) 0.0124(13)

loop_
_atom_type_symbol
_atom_type_description
_atom_type_scat_dispersion_real
_atom_type_scat_dispersion_imag
_atom_type_scat_source
C C 0.0033 0.0016 'International Tables Vol C Tables 4.2.6.8 and 6.1.1.4'
H H 0.0000 0.0000 'International Tables Vol C Tables 4.2.6.8 and 6.1.1.4'
B B 0.0013 0.0007 'International Tables Vol C Tables 4.2.6.8 and 6.1.1.4'
F F 0.0171 0.0103 'International Tables Vol C Tables 4.2.6.8 and 6.1.1.4'
P P 0.1023 0.0942 'International Tables Vol C Tables 4.2.6.8 and 6.1.1.4'

loop_
_geom_angle_atom_site_label_1
_geom_angle_atom_site_label_2
_geom_angle_atom_site_label_3
_geom_angle
_geom_angle_site_symmetry_1
_geom_angle_site_symmetry_3
_geom_angle_publ_flag
C6 C1 C2 112.9(2) . . ?
C6 C1 B1 127.7(3) . . ?
C2 C1 B1 119.2(3) . . ?
C3 C2 F1 117.4(3) . . ?
C3 C2 C1 124.3(3) . . ?
F1 C2 C1 118.3(3) . . ?
F2 C3 C2 119.6(3) . . ?
F2 C3 C4 119.2(3) . . ?
C2 C3 C4 121.2(3) . . ?
C5 C4 C3 116.6(3) . . ?
C5 C4 H4A 121.7 . . ?
C3 C4 H4A 121.7 . . ?
F4 C5 C4 120.0(3) . . ?
F4 C5 C6 119.1(3) . . ?
C4 C5 C6 120.9(3) . . ?
F5 C6 C1 120.4(3) . . ?
F5 C6 C5 115.6(3) . . ?
C1 C6 C5 123.9(3) . . ?
C1 B1 C1 114.06(16) 2_765 3_675 ?
C1 B1 C1 114.06(16) 2_765 . ?
C1 B1 C1 114.06(16) 3_675 . ?
C1 B1 H1B 104.4(2) 2_765 . ?
C1 B1 H1B 104.4(2) 3_675 . ?
C1 B1 H1B 104.4(2) . . ?
C7 P1 C7 113.83(8) . 3_675 ?
C7 P1 C7 113.83(8) . 2_765 ?
C7 P1 C7 113.83(8) 3_675 2_765 ?
C7 P1 H1P 104.65(10) . . ?
C7 P1 H1P 104.65(10) 3_675 . ?
C7 P1 H1P 104.65(11) 2_765 . ?
C12 C7 C8 112.5(2) . . ?
C12 C7 P1 114.2(2) . . ?
C8 C7 P1 110.7(2) . . ?
C12 C7 H7A 106.3 . . ?
C8 C7 H7A 106.3 . . ?
P1 C7 H7A 106.3 . . ?
C9 C8 C7 110.9(2) . . ?
C9 C8 H8A 109.5 . . ?
C7 C8 H8A 109.5 . . ?
C9 C8 H8B 109.5 . . ?
C7 C8 H8B 109.5 . . ?
H8A C8 H8B 108.0 . . ?
C8 C9 C10 111.0(3) . . ?
C8 C9 H9A 109.4 . . ?
C10 C9 H9A 109.4 . . ?
C8 C9 H9B 109.4 . . ?
C10 C9 H9B 109.4 . . ?
H9A C9 H9B 108.0 . . ?
C11 C10 C9 111.0(3) . . ?
C11 C10 H10A 109.4 . . ?
C9 C10 H10A 109.4 . . ?
C11 C10 H10B 109.4 . . ?
C9 C10 H10B 109.4 . . ?
H10A C10 H10B 108.0 . . ?
C10 C11 C12 110.8(2) . . ?
C10 C11 H11A 109.5 . . ?
C12 C11 H11A 109.5 . . ?
C10 C11 H11B 109.5 . . ?
C12 C11 H11B 109.5 . . ?
H11A C11 H11B 108.1 . . ?
C7 C12 C11 110.9(3) . . ?
C7 C12 H12A 109.5 . . ?
C11 C12 H12A 109.5 . . ?
C7 C12 H12B 109.5 . . ?
C11 C12 H12B 109.5 . . ?
H12A C12 H12B 108.0 . . ?

loop_
_geom_bond_atom_site_label_1
_geom_bond_atom_site_label_2
_geom_bond_distance
_geom_bond_site_symmetry_2
_geom_bond_publ_flag
F1 C2 1.364(4) . ?
F2 C3 1.360(4) . ?
F4 C5 1.354(4) . ?
F5 C6 1.366(3) . ?
C1 C6 1.380(4) . ?
C1 C2 1.393(4) . ?
C1 B1 1.638(3) . ?
C2 C3 1.363(4) . ?
C3 C4 1.376(5) . ?
C4 C5 1.372(5) . ?
C4 H4A 0.9500 . ?
C5 C6 1.386(4) . ?
B1 C1 1.638(3) 2_765 ?
B1 C1 1.638(3) 3_675 ?
B1 H1B 1.06(5) . ?
P1 C7 1.823(3) . ?
P1 C7 1.823(3) 3_675 ?
P1 C7 1.823(3) 2_765 ?
P1 H1P 1.38(5) . ?
C7 C12 1.539(4) . ?
C7 C8 1.541(4) . ?
C7 H7A 1.0000 . ?
C8 C9 1.530(5) . ?
C8 H8A 0.9900 . ?
C8 H8B 0.9900 . ?
C9 C10 1.537(4) . ?
C9 H9A 0.9900 . ?
C9 H9B 0.9900 . ?
C10 C11 1.527(4) . ?
C10 H10A 0.9900 . ?
C10 H10B 0.9900 . ?
C11 C12 1.543(5) . ?
C11 H11A 0.9900 . ?
C11 H11B 0.9900 . ?
C12 H12A 0.9900 . ?
C12 H12B 0.9900 . ?
